data_2229139
loop_
_publ_author_name
'Cooper, Benjamin F. T.'
'Macdonald, Charles L. B.'

_publ_section_title
;
 (1,4,7,10,13,16-Hexaoxacyclooctadecane)dimethylindium(III)
 trifluoromethanesulfonate
;
_journal_coeditor_code LH5188
_journal_issue 2
_journal_name_full 'Acta Crystallographica Section E'
_journal_page_first m233
_journal_page_last m234
_journal_paper_doi 10.1107/S1600536811001899
_journal_volume 67
_journal_year 2011
_chemical_formula_iupac '[In (C H3)2 (C12 H24 O6)] (C F3 O3 S)'
_chemical_formula_moiety 'C14 H30 In O6 +, C F3 O3 S -'
_chemical_formula_sum 'C15 H30 F3 In O9 S'
_chemical_formula_weight 558.27
_chemical_melting_point 428
_chemical_name_common '[18]crown-6 adduct of dimethylindium trifluoromethanesulfonate'
_chemical_name_systematic
;
(1,4,7,10,13,16-Hexaoxacyclooctadecane)dimethylindium(III)
trifluoromethanesulfonate
;
_space_group_IT_number 14
_symmetry_cell_setting monoclinic
_symmetry_space_group_name_Hall '-P 2ybc'
_symmetry_space_group_name_H-M 'P 1 21/c 1'
_atom_sites_solution_hydrogens geom
_atom_sites_solution_primary direct
_atom_sites_solution_secondary difmap
_cell_angle_alpha 90.00
_cell_angle_beta 112.801(2)
_cell_angle_gamma 90.00
_cell_formula_units_Z 4
_cell_length_a 12.9580(19)
_cell_length_b 12.7242(19)
_cell_length_c 14.683(2)
_cell_measurement_reflns_used 7679
_cell_measurement_temperature 173(2)
_cell_measurement_theta_max 27.95
_cell_measurement_theta_min 2.20
_cell_volume 2231.8(6)
_computing_cell_refinement 'SAINT (Bruker, 1997)'
_computing_data_collection 'SMART (Bruker, 1997)'
_computing_data_reduction 'SAINT (Bruker, 1997)'
_computing_molecular_graphics 'SHELXTL (Sheldrick, 2008)'
_computing_publication_material 'SHELXTL (Sheldrick, 2008), PLATON (Spek, 2009) and WinGX (Farrugia, 1999)'
_computing_structure_refinement 'SHELXL97 (Sheldrick, 2008)'
_computing_structure_solution 'SIR97 (Altomare <i>et al.</i>, 1999)'
_diffrn_ambient_temperature 173(2)
_diffrn_measured_fraction_theta_full 0.989
_diffrn_measured_fraction_theta_max 0.989
_diffrn_measurement_device_type 'Bruker APEX'
_diffrn_measurement_method '\f and \w'
_diffrn_radiation_monochromator graphite
_diffrn_radiation_source 'fine-focus sealed tube'
_diffrn_radiation_type MoK\a
_diffrn_radiation_wavelength 0.71073
_diffrn_reflns_av_R_equivalents 0.0500
_diffrn_reflns_av_sigmaI/netI 0.0444
_diffrn_reflns_limit_h_max 16
_diffrn_reflns_limit_h_min -16
_diffrn_reflns_limit_k_max 16
_diffrn_reflns_limit_k_min -16
_diffrn_reflns_limit_l_max 19
_diffrn_reflns_limit_l_min -19
_diffrn_reflns_number 24322
_diffrn_reflns_theta_full 27.50
_diffrn_reflns_theta_max 27.50
_diffrn_reflns_theta_min 1.70
_diffrn_standards_decay_% 0
_diffrn_standards_interval_count 0
_diffrn_standards_number 0
_exptl_absorpt_coefficient_mu 1.219
_exptl_absorpt_correction_T_max 0.8878
_exptl_absorpt_correction_T_min 0.7926
_exptl_absorpt_correction_type multi-scan
_exptl_absorpt_process_details '(SADABS; Bruker, 2000)'
_exptl_crystal_colour colourless
_exptl_crystal_density_diffrn 1.662
_exptl_crystal_density_method 'not measured'
_exptl_crystal_description prism
_exptl_crystal_F_000 1136
_exptl_crystal_size_max 0.20
_exptl_crystal_size_mid 0.10
_exptl_crystal_size_min 0.10
_refine_diff_density_max 0.724
_refine_diff_density_min -0.343
_refine_ls_extinction_method none
_refine_ls_goodness_of_fit_ref 1.024
_refine_ls_hydrogen_treatment constr
_refine_ls_matrix_type full
_refine_ls_number_parameters 264
_refine_ls_number_reflns 5073
_refine_ls_number_restraints 0
_refine_ls_restrained_S_all 1.024
_refine_ls_R_factor_all 0.0612
_refine_ls_R_factor_gt 0.0365
_refine_ls_shift/su_max 0.001
_refine_ls_shift/su_mean 0.000
_refine_ls_structure_factor_coef Fsqd
_refine_ls_weighting_details 'calc w=1/[\s^2^(Fo^2^)+(0.0344P)^2^+0.2258P] where P=(Fo^2^+2Fc^2^)/3'
_refine_ls_weighting_scheme calc
_refine_ls_wR_factor_gt 0.0693
_refine_ls_wR_factor_ref 0.0774
_reflns_number_gt 3744
_reflns_number_total 5073
_reflns_threshold_expression I>2\s(I)
_cod_data_source_file lh5188.cif
_cod_data_source_block I
_cod_original_sg_symbol_H-M 'P 21/c'
_cod_database_code 2229139
_cod_database_fobs_code 2229139

loop_
_symmetry_equiv_pos_as_xyz
'x, y, z'
'-x, y+1/2, -z+1/2'
'-x, -y, -z'
'x, -y-1/2, z-1/2'

loop_
_atom_site_type_symbol
_atom_site_label
_atom_site_fract_x
_atom_site_fract_y
_atom_site_fract_z
_atom_site_U_iso_or_equiv
_atom_site_adp_type
_atom_site_calc_flag
_atom_site_refinement_flags
_atom_site_occupancy
_atom_site_disorder_assembly
_atom_site_disorder_group
In In 0.788938(19) 0.230045(18) 0.358803(16) 0.03526(8) Uani d . 1 . .
C C1 0.8733(2) 0.1496(2) 0.2835(2) 0.0330(7) Uani d . 1 . .
H H1A 0.9488 0.1787 0.3024 0.050 Uiso calc R 1 . .
H H1B 0.8321 0.1576 0.2122 0.050 Uiso calc R 1 . .
H H1C 0.8784 0.0749 0.3009 0.050 Uiso calc R 1 . .
C C2 0.7168(3) 0.3162(3) 0.4405(2) 0.0431(8) Uani d . 1 . .
H H2A 0.7662 0.3142 0.5106 0.065 Uiso calc R 1 . .
H H2B 0.6441 0.2856 0.4315 0.065 Uiso calc R 1 . .
H H2C 0.7064 0.3893 0.4176 0.065 Uiso calc R 1 . .
C C11 0.7141(3) 0.4506(2) 0.2018(2) 0.0456(9) Uani d . 1 . .
H H11A 0.7277 0.5074 0.1617 0.055 Uiso calc R 1 . .
H H11B 0.6758 0.4811 0.2423 0.055 Uiso calc R 1 . .
C C12 0.6440(3) 0.3674(3) 0.1367(2) 0.0422(8) Uani d . 1 . .
H H12A 0.5725 0.3975 0.0903 0.051 Uiso calc R 1 . .
H H12B 0.6834 0.3353 0.0977 0.051 Uiso calc R 1 . .
C C13 0.5558(3) 0.2066(3) 0.1395(2) 0.0492(9) Uani d . 1 . .
H H13A 0.5993 0.1649 0.1097 0.059 Uiso calc R 1 . .
H H13B 0.4892 0.2356 0.0855 0.059 Uiso calc R 1 . .
C C14 0.5210(3) 0.1392(3) 0.2044(3) 0.0485(9) Uani d . 1 . .
H H14A 0.4782 0.1811 0.2347 0.058 Uiso calc R 1 . .
H H14B 0.4725 0.0816 0.1656 0.058 Uiso calc R 1 . .
C C15 0.5917(3) 0.0237(3) 0.3400(2) 0.0455(8) Uani d . 1 . .
H H15A 0.5402 -0.0306 0.2983 0.055 Uiso calc R 1 . .
H H15B 0.5540 0.0603 0.3781 0.055 Uiso calc R 1 . .
C C16 0.6968(3) -0.0260(3) 0.4084(2) 0.0464(9) Uani d . 1 . .
H H16A 0.6801 -0.0780 0.4510 0.056 Uiso calc R 1 . .
H H16B 0.7345 -0.0628 0.3704 0.056 Uiso calc R 1 . .
C C17 0.8681(3) 0.0124(2) 0.5378(2) 0.0396(8) Uani d . 1 . .
H H17A 0.9091 -0.0263 0.5038 0.048 Uiso calc R 1 . .
H H17B 0.8511 -0.0371 0.5821 0.048 Uiso calc R 1 . .
C C18 0.9371(3) 0.1009(2) 0.5957(2) 0.0395(8) Uani d . 1 . .
H H18A 0.8946 0.1419 0.6269 0.047 Uiso calc R 1 . .
H H18B 1.0061 0.0738 0.6485 0.047 Uiso calc R 1 . .
C C19 1.0489(3) 0.2400(2) 0.5817(2) 0.0397(8) Uani d . 1 . .
H H19A 1.1161 0.2036 0.6284 0.048 Uiso calc R 1 . .
H H19B 1.0207 0.2883 0.6197 0.048 Uiso calc R 1 . .
C C110 1.0775(3) 0.3001(3) 0.5072(2) 0.0427(8) Uani d . 1 . .
H H11C 1.1408 0.3484 0.5410 0.051 Uiso calc R 1 . .
H H11D 1.0999 0.2512 0.4657 0.051 Uiso calc R 1 . .
C C111 1.0032(3) 0.4257(3) 0.3795(2) 0.0477(9) Uani d . 1 . .
H H11E 1.0296 0.3843 0.3357 0.057 Uiso calc R 1 . .
H H11F 1.0616 0.4777 0.4155 0.057 Uiso calc R 1 . .
C C112 0.8974(3) 0.4799(2) 0.3207(2) 0.0490(9) Uani d . 1 . .
H H11G 0.8686 0.5175 0.3651 0.059 Uiso calc R 1 . .
H H11H 0.9104 0.5320 0.2762 0.059 Uiso calc R 1 . .
O O1 0.81800(17) 0.40389(15) 0.26423(15) 0.0354(5) Uani d . 1 . .
O O2 0.62296(17) 0.28979(16) 0.19748(15) 0.0373(5) Uani d . 1 . .
O O3 0.61913(16) 0.09713(16) 0.27933(15) 0.0363(5) Uani d . 1 . .
O O4 0.76689(16) 0.05488(15) 0.46713(14) 0.0347(5) Uani d . 1 . .
O O5 0.96498(16) 0.16552(15) 0.52962(13) 0.0323(5) Uani d . 1 . .
O O6 0.98188(17) 0.35800(16) 0.44774(15) 0.0387(5) Uani d . 1 . .
O O21 0.80907(19) 0.71444(18) 0.16120(17) 0.0495(6) Uani d . 1 . .
O O22 0.6098(2) 0.68156(18) 0.08395(16) 0.0535(6) Uani d . 1 . .
O O23 0.6906(2) 0.7465(2) 0.25086(18) 0.0654(8) Uani d . 1 . .
F F1 0.57677(19) 0.90759(17) 0.1002(2) 0.0820(8) Uani d . 1 . .
F F2 0.75310(19) 0.93621(17) 0.17324(19) 0.0772(7) Uani d . 1 . .
F F3 0.68476(18) 0.88076(16) 0.02420(17) 0.0666(6) Uani d . 1 . .
S S 0.69897(7) 0.73809(6) 0.15687(5) 0.03685(19) Uani d . 1 . .
C C 0.6768(3) 0.8726(3) 0.1110(3) 0.0494(9) Uani d . 1 . .

loop_
_atom_site_aniso_label
_atom_site_aniso_U_11
_atom_site_aniso_U_22
_atom_site_aniso_U_33
_atom_site_aniso_U_12
_atom_site_aniso_U_13
_atom_site_aniso_U_23
In 0.03894(14) 0.03720(13) 0.03436(13) 0.00538(11) 0.01936(10) -0.00321(10)
C1 0.0324(17) 0.0337(17) 0.0331(16) 0.0000(13) 0.0129(14) -0.0078(13)
C2 0.053(2) 0.0439(19) 0.0409(18) 0.0110(17) 0.0272(17) 0.0003(15)
C11 0.060(2) 0.0338(19) 0.052(2) 0.0159(17) 0.0313(19) 0.0140(16)
C12 0.043(2) 0.048(2) 0.0364(18) 0.0160(16) 0.0161(16) 0.0163(15)
C13 0.040(2) 0.056(2) 0.0371(18) -0.0015(17) -0.0018(15) 0.0043(16)
C14 0.0288(18) 0.054(2) 0.053(2) -0.0025(16) 0.0057(16) 0.0021(17)
C15 0.044(2) 0.048(2) 0.047(2) -0.0175(17) 0.0200(17) -0.0018(16)
C16 0.064(2) 0.0342(19) 0.044(2) -0.0112(17) 0.0240(18) 0.0032(15)
C17 0.0420(19) 0.0366(18) 0.0448(19) 0.0124(15) 0.0219(16) 0.0134(15)
C18 0.0403(19) 0.050(2) 0.0293(17) 0.0094(15) 0.0143(15) 0.0098(14)
C19 0.0355(17) 0.049(2) 0.0287(16) -0.0009(15) 0.0060(14) -0.0126(14)
C110 0.0354(18) 0.046(2) 0.0451(19) -0.0086(15) 0.0136(16) -0.0186(15)
C111 0.060(2) 0.044(2) 0.043(2) -0.0247(18) 0.0241(18) -0.0130(16)
C112 0.079(3) 0.0262(18) 0.048(2) -0.0132(18) 0.031(2) -0.0051(15)
O1 0.0453(13) 0.0246(11) 0.0404(12) 0.0016(9) 0.0211(11) 0.0002(9)
O2 0.0350(12) 0.0428(14) 0.0315(11) 0.0043(10) 0.0101(9) 0.0071(9)
O3 0.0275(11) 0.0436(13) 0.0363(12) -0.0050(9) 0.0108(9) 0.0028(10)
O4 0.0363(12) 0.0298(12) 0.0376(12) 0.0005(9) 0.0140(10) 0.0028(9)
O5 0.0344(11) 0.0375(12) 0.0233(10) -0.0001(9) 0.0093(9) -0.0013(9)
O6 0.0425(13) 0.0362(12) 0.0413(13) -0.0055(10) 0.0204(11) -0.0040(10)
O21 0.0496(15) 0.0500(15) 0.0544(15) 0.0134(12) 0.0260(12) 0.0138(12)
O22 0.0612(16) 0.0355(13) 0.0443(14) -0.0113(12) -0.0010(12) 0.0012(11)
O23 0.0481(15) 0.113(2) 0.0387(14) -0.0225(14) 0.0207(12) -0.0071(14)
F1 0.0524(14) 0.0537(14) 0.133(2) 0.0146(11) 0.0279(15) -0.0114(14)
F2 0.0667(15) 0.0492(14) 0.1039(19) -0.0221(12) 0.0202(14) -0.0338(13)
F3 0.0696(15) 0.0532(14) 0.0690(15) -0.0031(11) 0.0181(12) 0.0226(11)
S 0.0349(4) 0.0409(5) 0.0307(4) -0.0038(3) 0.0082(3) 0.0001(3)
C 0.041(2) 0.037(2) 0.065(2) -0.0057(16) 0.0147(18) -0.0129(18)

loop_
_atom_type_symbol
_atom_type_description
_atom_type_scat_dispersion_real
_atom_type_scat_dispersion_imag
_atom_type_scat_source
C C 0.0033 0.0016 'International Tables Vol C Tables 4.2.6.8 and 6.1.1.4'
H H 0.0000 0.0000 'International Tables Vol C Tables 4.2.6.8 and 6.1.1.4'
O O 0.0106 0.0060 'International Tables Vol C Tables 4.2.6.8 and 6.1.1.4'
F F 0.0171 0.0103 'International Tables Vol C Tables 4.2.6.8 and 6.1.1.4'
S S 0.1246 0.1234 'International Tables Vol C Tables 4.2.6.8 and 6.1.1.4'
In In -0.7276 1.3100 'International Tables Vol C Tables 4.2.6.8 and 6.1.1.4'

loop_
_geom_angle_atom_site_label_1
_geom_angle_atom_site_label_2
_geom_angle_atom_site_label_3
_geom_angle_site_symmetry_1
_geom_angle_site_symmetry_3
_geom_angle
_geom_angle_publ_flag
C2 In C1 . . 175.44(12) n
C2 In O2 . . 88.49(10) ?
C1 In O2 . . 94.48(9) ?
C2 In O3 . . 96.16(11) ?
C1 In O3 . . 88.28(9) ?
O2 In O3 . . 62.50(6) ?
C2 In O1 . . 92.72(10) ?
C1 In O1 . . 85.66(9) ?
O2 In O1 . . 61.91(6) ?
O3 In O1 . . 123.29(6) ?
C2 In O5 . . 91.73(10) ?
C1 In O5 . . 85.31(9) ?
O2 In O5 . . 179.69(6) ?
O3 In O5 . . 117.26(6) ?
O1 In O5 . . 118.30(6) ?
C2 In O4 . . 85.73(10) ?
C1 In O4 . . 95.67(9) ?
O2 In O4 . . 120.85(6) ?
O3 In O4 . . 59.79(6) ?
O1 In O4 . . 176.74(6) ?
O5 In O4 . . 58.96(6) ?
C2 In O6 . . 86.86(11) ?
C1 In O6 . . 88.65(9) ?
O2 In O6 . . 121.12(6) ?
O3 In O6 . . 175.45(6) ?
O1 In O6 . . 59.76(6) ?
O5 In O6 . . 59.11(6) ?
O4 In O6 . . 117.24(6) ?
In C1 H1A . . 109.5 ?
In C1 H1B . . 109.5 ?
H1A C1 H1B . . 109.5 ?
In C1 H1C . . 109.5 ?
H1A C1 H1C . . 109.5 ?
H1B C1 H1C . . 109.5 ?
In C2 H2A . . 109.5 ?
In C2 H2B . . 109.5 ?
H2A C2 H2B . . 109.5 ?
In C2 H2C . . 109.5 ?
H2A C2 H2C . . 109.5 ?
H2B C2 H2C . . 109.5 ?
O1 C11 C12 . . 107.9(2) ?
O1 C11 H11A . . 110.1 ?
C12 C11 H11A . . 110.1 ?
O1 C11 H11B . . 110.1 ?
C12 C11 H11B . . 110.1 ?
H11A C11 H11B . . 108.4 ?
O2 C12 C11 . . 108.0(2) ?
O2 C12 H12A . . 110.1 ?
C11 C12 H12A . . 110.1 ?
O2 C12 H12B . . 110.1 ?
C11 C12 H12B . . 110.1 ?
H12A C12 H12B . . 108.4 ?
O2 C13 C14 . . 108.3(3) ?
O2 C13 H13A . . 110.0 ?
C14 C13 H13A . . 110.0 ?
O2 C13 H13B . . 110.0 ?
C14 C13 H13B . . 110.0 ?
H13A C13 H13B . . 108.4 ?
O3 C14 C13 . . 108.2(3) ?
O3 C14 H14A . . 110.1 ?
C13 C14 H14A . . 110.1 ?
O3 C14 H14B . . 110.1 ?
C13 C14 H14B . . 110.1 ?
H14A C14 H14B . . 108.4 ?
O3 C15 C16 . . 108.4(2) ?
O3 C15 H15A . . 110.0 ?
C16 C15 H15A . . 110.0 ?
O3 C15 H15B . . 110.0 ?
C16 C15 H15B . . 110.0 ?
H15A C15 H15B . . 108.4 ?
O4 C16 C15 . . 107.7(3) ?
O4 C16 H16A . . 110.2 ?
C15 C16 H16A . . 110.2 ?
O4 C16 H16B . . 110.2 ?
C15 C16 H16B . . 110.2 ?
H16A C16 H16B . . 108.5 ?
O4 C17 C18 . . 108.0(2) ?
O4 C17 H17A . . 110.1 ?
C18 C17 H17A . . 110.1 ?
O4 C17 H17B . . 110.1 ?
C18 C17 H17B . . 110.1 ?
H17A C17 H17B . . 108.4 ?
O5 C18 C17 . . 107.7(2) ?
O5 C18 H18A . . 110.2 ?
C17 C18 H18A . . 110.2 ?
O5 C18 H18B . . 110.2 ?
C17 C18 H18B . . 110.2 ?
H18A C18 H18B . . 108.5 ?
O5 C19 C110 . . 107.6(2) ?
O5 C19 H19A . . 110.2 ?
C110 C19 H19A . . 110.2 ?
O5 C19 H19B . . 110.2 ?
C110 C19 H19B . . 110.2 ?
H19A C19 H19B . . 108.5 ?
O6 C110 C19 . . 108.1(3) ?
O6 C110 H11C . . 110.1 ?
C19 C110 H11C . . 110.1 ?
O6 C110 H11D . . 110.1 ?
C19 C110 H11D . . 110.1 ?
H11C C110 H11D . . 108.4 ?
O6 C111 C112 . . 107.7(3) ?
O6 C111 H11E . . 110.2 ?
C112 C111 H11E . . 110.2 ?
O6 C111 H11F . . 110.2 ?
C112 C111 H11F . . 110.2 ?
H11E C111 H11F . . 108.5 ?
O1 C112 C111 . . 108.7(3) ?
O1 C112 H11G . . 109.9 ?
C111 C112 H11G . . 109.9 ?
O1 C112 H11H . . 109.9 ?
C111 C112 H11H . . 109.9 ?
H11G C112 H11H . . 108.3 ?
C112 O1 C11 . . 112.3(2) ?
C112 O1 In . . 117.95(17) ?
C11 O1 In . . 112.53(17) ?
C13 O2 C12 . . 111.2(2) ?
C13 O2 In . . 114.95(17) ?
C12 O2 In . . 118.51(17) ?
C14 O3 C15 . . 111.3(2) ?
C14 O3 In . . 116.02(18) ?
C15 O3 In . . 120.42(17) ?
C16 O4 C17 . . 111.0(2) ?
C16 O4 In . . 114.27(16) ?
C17 O4 In . . 116.43(16) ?
C19 O5 C18 . . 111.2(2) ?
C19 O5 In . . 118.53(17) ?
C18 O5 In . . 116.76(16) ?
C110 O6 C111 . . 112.7(2) ?
C110 O6 In . . 112.93(17) ?
C111 O6 In . . 113.48(17) ?
O22 S O21 . . 115.40(16) ?
O23 S O21 . . 114.74(15) ?
O22 S O23 . . 114.82(15) ?
O21 S C . . 103.03(15) ?
O22 S C . . 103.32(15) ?
O23 S C . . 103.08(17) ?
F1 C F2 . . 108.2(3) ?
F1 C F3 . . 107.3(3) ?
F3 C F2 . . 107.4(3) ?
F1 C S . . 111.6(3) ?
F2 C S . . 110.4(3) ?
F3 C S . . 111.7(2) ?

loop_
_geom_bond_atom_site_label_1
_geom_bond_atom_site_label_2
_geom_bond_site_symmetry_2
_geom_bond_distance
_geom_bond_publ_flag
In C2 . 2.094(3) yes
In C1 . 2.098(3) yes
In O1 . 2.7145(19) yes
In O2 . 2.620(2) yes
In O3 . 2.660(2) yes
In O4 . 2.816(2) yes
In O5 . 2.7810(19) yes
In O6 . 2.842(2) yes
C1 H1A . 0.9800 ?
C1 H1B . 0.9800 ?
C1 H1C . 0.9800 ?
C2 H2A . 0.9800 ?
C2 H2B . 0.9800 ?
C2 H2C . 0.9800 ?
C11 O1 . 1.431(4) ?
C11 C12 . 1.479(5) ?
C11 H11A . 0.9900 ?
C11 H11B . 0.9900 ?
C12 O2 . 1.426(3) ?
C12 H12A . 0.9900 ?
C12 H12B . 0.9900 ?
C13 O2 . 1.424(4) ?
C13 C14 . 1.477(5) ?
C13 H13A . 0.9900 ?
C13 H13B . 0.9900 ?
C14 O3 . 1.424(4) ?
C14 H14A . 0.9900 ?
C14 H14B . 0.9900 ?
C15 O3 . 1.427(3) ?
C15 C16 . 1.485(4) ?
C15 H15A . 0.9900 ?
C15 H15B . 0.9900 ?
C16 O4 . 1.422(4) ?
C16 H16A . 0.9900 ?
C16 H16B . 0.9900 ?
C17 O4 . 1.426(3) ?
C17 C18 . 1.485(4) ?
C17 H17A . 0.9900 ?
C17 H17B . 0.9900 ?
C18 O5 . 1.421(3) ?
C18 H18A . 0.9900 ?
C18 H18B . 0.9900 ?
C19 O5 . 1.421(3) ?
C19 C110 . 1.495(4) ?
C19 H19A . 0.9900 ?
C19 H19B . 0.9900 ?
C110 O6 . 1.415(4) ?
C110 H11C . 0.9900 ?
C110 H11D . 0.9900 ?
C111 O6 . 1.427(4) ?
C111 C112 . 1.478(5) ?
C111 H11E . 0.9900 ?
C111 H11F . 0.9900 ?
C112 O1 . 1.421(4) ?
C112 H11G . 0.9900 ?
C112 H11H . 0.9900 ?
O21 S . 1.435(2) ?
O22 S . 1.428(2) ?
O23 S . 1.429(2) ?
F1 C . 1.320(4) ?
F2 C . 1.329(4) ?
F3 C . 1.322(4) ?
S C . 1.821(4) ?

loop_
_geom_hbond_atom_site_label_D
_geom_hbond_atom_site_label_H
_geom_hbond_atom_site_label_A
_geom_hbond_site_symmetry_A
_geom_hbond_distance_DH
_geom_hbond_distance_HA
_geom_hbond_distance_DA
_geom_hbond_angle_DHA
C13 H13B O22 3_665 0.99 2.54 3.455(4) 153
C14 H14A O23 2_645 0.99 2.43 3.348(4) 155
C17 H17A O5 3_756 0.99 2.58 3.527(4) 160
C19 H19A O23 3_766 0.99 2.53 3.322(4) 137

loop_
_geom_torsion_atom_site_label_1
_geom_torsion_atom_site_label_2
_geom_torsion_atom_site_label_3
_geom_torsion_atom_site_label_4
_geom_torsion_site_symmetry_1
_geom_torsion_site_symmetry_2
_geom_torsion_site_symmetry_3
_geom_torsion_site_symmetry_4
_geom_torsion
_geom_torsion_publ_flag
O1 C11 C12 O2 . . . . 62.2(3) ?
O2 C13 C14 O3 . . . . -61.1(4) ?
O3 C15 C16 O4 . . . . 60.4(3) ?
O4 C17 C18 O5 . . . . -63.4(3) ?
O5 C19 C110 O6 . . . . 64.9(3) ?
O6 C111 C112 O1 . . . . -64.2(3) ?
C111 C112 O1 C11 . . . . -177.6(3) ?
C111 C112 O1 In . . . . 49.0(3) ?
C12 C11 O1 C112 . . . . 172.2(3) ?
C12 C11 O1 In . . . . -51.9(3) ?
C2 In O1 C112 . . . . 68.0(2) ?
C1 In O1 C112 . . . . -107.7(2) ?
O2 In O1 C112 . . . . 154.9(2) ?
O3 In O1 C112 . . . . 167.2(2) ?
O5 In O1 C112 . . . . -25.4(2) ?
O4 In O1 C112 . . . . 6.6(11) ?
O6 In O1 C112 . . . . -16.8(2) ?
C2 In O1 C11 . . . . -65.2(2) ?
C1 In O1 C11 . . . . 119.0(2) ?
O2 In O1 C11 . . . . 21.60(18) ?
O3 In O1 C11 . . . . 34.0(2) ?
O5 In O1 C11 . . . . -158.67(17) ?
O4 In O1 C11 . . . . -126.7(10) ?
O6 In O1 C11 . . . . -150.0(2) ?
C14 C13 O2 C12 . . . . -170.3(3) ?
C14 C13 O2 In . . . . 51.6(3) ?
C11 C12 O2 C13 . . . . -179.8(3) ?
C11 C12 O2 In . . . . -43.3(3) ?
C2 In O2 C13 . . . . -118.9(2) ?
C1 In O2 C13 . . . . 64.5(2) ?
O3 In O2 C13 . . . . -21.2(2) ?
O1 In O2 C13 . . . . 147.2(2) ?
O5 In O2 C13 . . . . 16(11) ?
O4 In O2 C13 . . . . -34.8(2) ?
O6 In O2 C13 . . . . 155.66(19) ?
C2 In O2 C12 . . . . 106.2(2) ?
C1 In O2 C12 . . . . -70.4(2) ?
O3 In O2 C12 . . . . -156.1(2) ?
O1 In O2 C12 . . . . 12.29(19) ?
O5 In O2 C12 . . . . -119(11) ?
O4 In O2 C12 . . . . -169.71(18) ?
O6 In O2 C12 . . . . 20.8(2) ?
C13 C14 O3 C15 . . . . -174.9(3) ?
C13 C14 O3 In . . . . 42.4(3) ?
C16 C15 O3 C14 . . . . 173.5(3) ?
C16 C15 O3 In . . . . -45.7(3) ?
C2 In O3 C14 . . . . 72.7(2) ?
C1 In O3 C14 . . . . -108.3(2) ?
O2 In O3 C14 . . . . -12.3(2) ?
O1 In O3 C14 . . . . -24.6(2) ?
O5 In O3 C14 . . . . 167.9(2) ?
O4 In O3 C14 . . . . 154.1(2) ?
O6 In O3 C14 . . . . -155.8(7) ?
C2 In O3 C15 . . . . -66.4(2) ?
C1 In O3 C15 . . . . 112.6(2) ?
O2 In O3 C15 . . . . -151.5(2) ?
O1 In O3 C15 . . . . -163.7(2) ?
O5 In O3 C15 . . . . 28.8(2) ?
O4 In O3 C15 . . . . 15.0(2) ?
O6 In O3 C15 . . . . 65.1(8) ?
C15 C16 O4 C17 . . . . 177.6(2) ?
C15 C16 O4 In . . . . -48.3(3) ?
C18 C17 O4 C16 . . . . 179.6(2) ?
C18 C17 O4 In . . . . 46.6(3) ?
C2 In O4 C16 . . . . 118.6(2) ?
C1 In O4 C16 . . . . -65.7(2) ?
O2 In O4 C16 . . . . 32.9(2) ?
O3 In O4 C16 . . . . 18.94(19) ?
O1 In O4 C16 . . . . -18E1(10) ?
O5 In O4 C16 . . . . -146.8(2) ?
O6 In O4 C16 . . . . -157.14(19) ?
C2 In O4 C17 . . . . -109.9(2) ?
C1 In O4 C17 . . . . 65.8(2) ?
O2 In O4 C17 . . . . 164.43(18) ?
O3 In O4 C17 . . . . 150.4(2) ?
O1 In O4 C17 . . . . -48.3(11) ?
O5 In O4 C17 . . . . -15.28(18) ?
O6 In O4 C17 . . . . -25.6(2) ?
C110 C19 O5 C18 . . . . 176.8(2) ?
C110 C19 O5 In . . . . -43.6(3) ?
C17 C18 O5 C19 . . . . -168.3(2) ?
C17 C18 O5 In . . . . 51.4(3) ?
C2 In O5 C19 . . . . -73.2(2) ?
C1 In O5 C19 . . . . 103.3(2) ?
O2 In O5 C19 . . . . 151(11) ?
O3 In O5 C19 . . . . -171.05(18) ?
O1 In O5 C19 . . . . 20.8(2) ?
O4 In O5 C19 . . . . -157.2(2) ?
O6 In O5 C19 . . . . 12.09(17) ?
C2 In O5 C18 . . . . 64.1(2) ?
C1 In O5 C18 . . . . -119.4(2) ?
O2 In O5 C18 . . . . -71(11) ?
O3 In O5 C18 . . . . -33.72(19) ?
O1 In O5 C18 . . . . 158.14(18) ?
O4 In O5 C18 . . . . -19.85(18) ?
O6 In O5 C18 . . . . 149.4(2) ?
C19 C110 O6 C111 . . . . 174.8(2) ?
C19 C110 O6 In . . . . -55.0(3) ?
C112 C111 O6 C110 . . . . 178.9(2) ?
C112 C111 O6 In . . . . 48.9(3) ?
C2 In O6 C110 . . . . 117.1(2) ?
C1 In O6 C110 . . . . -62.1(2) ?
O2 In O6 C110 . . . . -156.56(17) ?
O3 In O6 C110 . . . . -14.6(8) ?
O1 In O6 C110 . . . . -147.9(2) ?
O5 In O6 C110 . . . . 23.21(17) ?
O4 In O6 C110 . . . . 33.55(19) ?
C2 In O6 C111 . . . . -113.0(2) ?
C1 In O6 C111 . . . . 67.7(2) ?
O2 In O6 C111 . . . . -26.7(2) ?
O3 In O6 C111 . . . . 115.2(7) ?
O1 In O6 C111 . . . . -18.03(19) ?
O5 In O6 C111 . . . . 153.1(2) ?
O4 In O6 C111 . . . . 163.42(19) ?
O22 S C F1 . . . . 58.2(3) ?
O23 S C F1 . . . . -61.6(3) ?
O21 S C F1 . . . . 178.7(3) ?
O22 S C F3 . . . . -61.9(3) ?
O23 S C F3 . . . . 178.2(2) ?
O21 S C F3 . . . . 58.6(3) ?
O22 S C F2 . . . . 178.6(3) ?
O23 S C F2 . . . . 58.7(3) ?
O21 S C F2 . . . . -60.9(3) ?
